data_7710947
loop_
_publ_author_name
'Ihde, Michael Henry'
'Covey, Gabrielle'
'Johnson, Ashley D. G.'
'Fronczek, Frank R.'
'Wallace, Karl'
'Bonizzoni, Marco'

_publ_section_title
;
 The effect of outer-sphere anions on the spectroscopic response of
 metal-binding chemosensors
;
_journal_name_full 'Dalton Transactions'
_journal_paper_doi 10.1039/D2DT01794F
_journal_year 2022
_chemical_formula_moiety 'C33 H32 N4 O2'
_chemical_formula_sum 'C33 H32 N4 O2'
_chemical_formula_weight 516.63
_space_group_crystal_system triclinic
_space_group_IT_number 2
_space_group_name_Hall '-P 1'
_space_group_name_H-M_alt 'P -1'
_atom_sites_solution_hydrogens mixed
_audit_creation_method SHELXL-2014/7
_audit_update_record
;
2022-04-21 deposited with the CCDC.	2022-08-09 downloaded from the CCDC.
;
_cell_angle_alpha 76.736(3)
_cell_angle_beta 88.534(2)
_cell_angle_gamma 86.056(2)
_cell_formula_units_Z 4
_cell_length_a 11.3318(4)
_cell_length_b 13.1141(5)
_cell_length_c 18.3687(7)
_cell_measurement_reflns_used 4566
_cell_measurement_temperature 100.0(5)
_cell_measurement_theta_max 29.76
_cell_measurement_theta_min 2.88
_cell_volume 2650.46(17)
_computing_cell_refinement 'Bruker SAINT'
_computing_data_collection 'Bruker APEX3'
_computing_data_reduction 'Bruker SAINT'
_computing_structure_refinement 'SHELXL-2014/7 (Sheldrick, 2014)'
_computing_structure_solution 'SHELXS-97 (Sheldrick, 2008)'
_diffrn_ambient_temperature 100.0(5)
_diffrn_measured_fraction_theta_full 0.982
_diffrn_measured_fraction_theta_max 0.969
_diffrn_measurement_device_type 'Bruker Kappa APEX-II DUO'
_diffrn_measurement_method '\f and \w scans'
_diffrn_radiation_monochromator 'TRIUMPH curved graphite'
_diffrn_radiation_source 'fine-focus sealed tube'
_diffrn_radiation_type MoK\a
_diffrn_radiation_wavelength 0.71073
_diffrn_reflns_av_R_equivalents 0.0595
_diffrn_reflns_av_unetI/netI 0.0875
_diffrn_reflns_Laue_measured_fraction_full 0.982
_diffrn_reflns_Laue_measured_fraction_max 0.969
_diffrn_reflns_limit_h_max 15
_diffrn_reflns_limit_h_min -16
_diffrn_reflns_limit_k_max 19
_diffrn_reflns_limit_k_min -19
_diffrn_reflns_limit_l_max 26
_diffrn_reflns_limit_l_min -26
_diffrn_reflns_number 35735
_diffrn_reflns_point_group_measured_fraction_full 0.982
_diffrn_reflns_point_group_measured_fraction_max 0.969
_diffrn_reflns_theta_full 25.000
_diffrn_reflns_theta_max 31.025
_diffrn_reflns_theta_min 2.330
_exptl_absorpt_coefficient_mu 0.082
_exptl_absorpt_correction_T_max 0.989
_exptl_absorpt_correction_T_min 0.871
_exptl_absorpt_correction_type multi-scan
_exptl_absorpt_process_details 'SADABS (Sheldrick, 2004)'
_exptl_crystal_colour colourless
_exptl_crystal_density_diffrn 1.295
_exptl_crystal_description tablet
_exptl_crystal_F_000 1096
_exptl_crystal_size_max 0.230
_exptl_crystal_size_mid 0.220
_exptl_crystal_size_min 0.130
_refine_diff_density_max 0.438
_refine_diff_density_min -0.421
_refine_diff_density_rms 0.066
_refine_ls_extinction_method none
_refine_ls_goodness_of_fit_ref 1.027
_refine_ls_hydrogen_treatment mixed
_refine_ls_matrix_type full
_refine_ls_number_parameters 777
_refine_ls_number_reflns 16408
_refine_ls_number_restraints 14
_refine_ls_restrained_S_all 1.028
_refine_ls_R_factor_all 0.1296
_refine_ls_R_factor_gt 0.0692
_refine_ls_shift/su_max 0.000
_refine_ls_shift/su_mean 0.000
_refine_ls_structure_factor_coef Fsqd
_refine_ls_weighting_details 'w=1/[\s^2^(Fo^2^)+(0.1011P)^2^+0.1912P] where P=(Fo^2^+2Fc^2^)/3'
_refine_ls_weighting_scheme calc
_refine_ls_wR_factor_gt 0.1705
_refine_ls_wR_factor_ref 0.2018
_reflns_Friedel_coverage 0.000
_reflns_number_gt 9532
_reflns_number_total 16408
_reflns_threshold_expression 'I > 2\s(I)'
_cod_data_source_file d2dt01794f2.cif
_cod_data_source_block Wallace24
_cod_database_code 7710947
_shelx_shelxl_version_number 2014/7
_shelx_space_group_comment
;
The symmetry employed for this shelxl refinement is uniquely defined
by the following loop, which should always be used as a source of
symmetry information in preference to the above space-group names.
They are only intended as comments.
;
_shelx_estimated_absorpt_t_min 0.981
_shelx_estimated_absorpt_t_max 0.989

loop_
_space_group_symop_operation_xyz
'x, y, z'
'-x, -y, -z'

loop_
_atom_site_label
_atom_site_type_symbol
_atom_site_fract_x
_atom_site_fract_y
_atom_site_fract_z
_atom_site_U_iso_or_equiv
_atom_site_adp_type
_atom_site_occupancy
_atom_site_site_symmetry_order
_atom_site_calc_flag
_atom_site_refinement_flags_posn
_atom_site_refinement_flags_adp
_atom_site_refinement_flags_occupancy
_atom_site_disorder_assembly
_atom_site_disorder_group
O1 O 0.36055(12) 0.15348(11) 0.32374(8) 0.0243(3) Uani 1 1 d . . . . .
O2 O 0.21067(14) -0.09332(11) 0.08035(9) 0.0312(3) Uani 1 1 d . . . . .
N1 N 0.24688(14) -0.00742(12) 0.17435(9) 0.0197(3) Uani 1 1 d . . . . .
N2 N 0.17820(13) -0.07211(12) 0.22470(9) 0.0208(3) Uani 1 1 d . . . . .
N3 N 0.69916(14) -0.07825(13) 0.39108(9) 0.0225(3) Uani 1 1 d D . . . .
N4 N 0.04061(16) 0.41051(13) 0.27783(10) 0.0268(4) Uani 1 1 d D . . . .
C1 C 0.43491(15) 0.07605(14) 0.30422(10) 0.0178(4) Uani 1 1 d . . . . .
C2 C 0.52747(16) 0.03927(14) 0.35363(10) 0.0186(4) Uani 1 1 d . . . . .
H2 H 0.5353 0.0683 0.3960 0.022 Uiso 1 1 calc R U . . .
C3 C 0.60858(16) -0.03976(14) 0.34137(11) 0.0195(4) Uani 1 1 d . . . . .
C4 C 0.59491(17) -0.08224(16) 0.27780(12) 0.0245(4) Uani 1 1 d . . . . .
C5 C 0.50221(16) -0.04179(15) 0.22978(11) 0.0219(4) Uani 1 1 d . . . . .
H5 H 0.4941 -0.0698 0.1870 0.026 Uiso 1 1 calc R U . . .
C6 C 0.41970(15) 0.03814(14) 0.24079(10) 0.0177(3) Uani 1 1 d . . . . .
C7 C 0.31837(16) 0.07900(14) 0.18716(10) 0.0173(3) Uani 1 1 d . . . . .
C8 C 0.24149(16) 0.16270(14) 0.21364(10) 0.0176(3) Uani 1 1 d . . . . .
C9 C 0.14228(17) 0.21346(14) 0.17324(11) 0.0205(4) Uani 1 1 d . . . . .
H9 H 0.1201 0.1899 0.1306 0.025 Uiso 1 1 calc R U . . .
C10 C 0.07518(17) 0.29577(15) 0.19209(11) 0.0223(4) Uani 1 1 d . . . . .
C11 C 0.10637(17) 0.32979(14) 0.25700(11) 0.0217(4) Uani 1 1 d . . . . .
C12 C 0.20272(17) 0.27882(15) 0.29867(11) 0.0218(4) Uani 1 1 d . . . . .
H12 H 0.2240 0.2999 0.3424 0.026 Uiso 1 1 calc R U . . .
C13 C 0.26806(16) 0.19732(14) 0.27677(11) 0.0196(4) Uani 1 1 d . . . . .
C14 C 0.25570(17) -0.02444(15) 0.10244(11) 0.0224(4) Uani 1 1 d . . . . .
C15 C 0.33000(16) 0.05806(15) 0.06001(11) 0.0213(4) Uani 1 1 d . . . . .
C16 C 0.36379(18) 0.07843(18) -0.01469(11) 0.0280(4) Uani 1 1 d . . . . .
H16 H 0.3400 0.0363 -0.0468 0.034 Uiso 1 1 calc R U . . .
C17 C 0.4331(2) 0.16180(19) -0.04093(12) 0.0328(5) Uani 1 1 d . . . . .
H17 H 0.4579 0.1774 -0.0918 0.039 Uiso 1 1 calc R U . . .
C18 C 0.4669(2) 0.22340(19) 0.00642(12) 0.0328(5) Uani 1 1 d . . . . .
H18 H 0.5143 0.2807 -0.0129 0.039 Uiso 1 1 calc R U . . .
C19 C 0.43306(18) 0.20283(17) 0.08113(11) 0.0265(4) Uani 1 1 d . . . . .
H19 H 0.4561 0.2455 0.1130 0.032 Uiso 1 1 calc R U . . .
C20 C 0.36451(16) 0.11814(15) 0.10802(10) 0.0189(4) Uani 1 1 d . . . . .
C21 C 0.18277(16) -0.07401(15) 0.29468(11) 0.0214(4) Uani 1 1 d . . . . .
H21 H 0.2302 -0.0280 0.3124 0.026 Uiso 1 1 calc R U . . .
C22 C 0.11246(17) -0.14958(15) 0.34672(11) 0.0223(4) Uani 1 1 d . . . . .
C23 C 0.01550(17) -0.19363(15) 0.32191(12) 0.0243(4) Uani 1 1 d . . . . .
H23 H -0.0099 -0.1695 0.2717 0.029 Uiso 1 1 calc R U . . .
C24 C -0.04359(18) -0.27218(16) 0.37011(12) 0.0264(4) Uani 1 1 d . . . . .
H24 H -0.1094 -0.3009 0.3529 0.032 Uiso 1 1 calc R U . . .
C25 C -0.00606(19) -0.30854(16) 0.44357(12) 0.0272(4) Uani 1 1 d . . . . .
H25 H -0.0450 -0.3631 0.4764 0.033 Uiso 1 1 calc R U . . .
C26 C 0.0884(2) -0.26477(18) 0.46855(13) 0.0317(5) Uani 1 1 d . . . . .
H26 H 0.1140 -0.2894 0.5187 0.038 Uiso 1 1 calc R U . . .
C27 C 0.14656(19) -0.18483(17) 0.42075(12) 0.0288(4) Uani 1 1 d . . . . .
H27 H 0.2099 -0.1543 0.4390 0.035 Uiso 1 1 calc R U . . .
C28 C 0.6788(2) -0.1697(2) 0.26440(15) 0.0406(6) Uani 1 1 d . . . . .
H28A H 0.6553 -0.1911 0.2194 0.061 Uiso 1 1 calc R U . . .
H28B H 0.6768 -0.2296 0.3075 0.061 Uiso 1 1 calc R U . . .
H28C H 0.7592 -0.1456 0.2575 0.061 Uiso 1 1 calc R U . . .
C29 C -0.02983(19) 0.34872(17) 0.14598(12) 0.0291(5) Uani 1 1 d . . . . .
H29A H -0.0418 0.3130 0.1056 0.044 Uiso 1 1 calc R U . . .
H29B H -0.0151 0.4224 0.1245 0.044 Uiso 1 1 calc R U . . .
H29C H -0.1007 0.3451 0.1779 0.044 Uiso 1 1 calc R U . . .
C30 C 0.71797(17) -0.03426(15) 0.45535(11) 0.0222(4) Uani 1 1 d . . . . .
H30A H 0.6448 -0.0372 0.4862 0.027 Uiso 1 1 calc R U . . .
H30B H 0.7359 0.0403 0.4379 0.027 Uiso 1 1 calc R U . . .
C31 C 0.8191(2) -0.09414(18) 0.50258(13) 0.0310(5) Uani 1 1 d . . . . .
H31A H 0.8033 -0.1686 0.5177 0.047 Uiso 1 1 calc R U . . .
H31B H 0.8265 -0.0662 0.5472 0.047 Uiso 1 1 calc R U . . .
H31C H 0.8929 -0.0863 0.4734 0.047 Uiso 1 1 calc R U . . .
C32 C 0.05745(18) 0.43956(17) 0.34879(13) 0.0282(4) Uani 1 1 d . . . . .
H32A H 0.0705 0.3747 0.3885 0.034 Uiso 1 1 calc R U . . .
H32B H -0.0159 0.4775 0.3616 0.034 Uiso 1 1 calc R U . . .
C33 C 0.1592(2) 0.5072(2) 0.34811(18) 0.0449(7) Uani 1 1 d . . . . .
H33A H 0.2318 0.4717 0.3333 0.067 Uiso 1 1 calc R U . . .
H33B H 0.1688 0.5195 0.3982 0.067 Uiso 1 1 calc R U . . .
H33C H 0.1436 0.5745 0.3124 0.067 Uiso 1 1 calc R U . . .
H3N H 0.763(2) -0.109(2) 0.3778(16) 0.054 Uiso 1 1 d D U . . .
H4N H -0.027(2) 0.432(2) 0.2549(16) 0.054 Uiso 1 1 d D U . . .
O3 O 0.54833(14) 0.33546(14) 0.19156(10) 0.0433(5) Uani 1 1 d . . . . .
O4 O 0.78400(13) 0.53717(12) 0.43764(8) 0.0294(3) Uani 1 1 d . . . . .
N5 N 0.71210(13) 0.47979(12) 0.33780(9) 0.0181(3) Uani 1 1 d . . . . .
N6 N 0.77904(14) 0.54520(12) 0.28700(9) 0.0196(3) Uani 1 1 d . . . . .
C34 C 0.64478(18) 0.28588(16) 0.23221(12) 0.0255(4) Uani 1 1 d . . . . .
C35 C 0.69897(19) 0.20211(18) 0.20703(13) 0.0324(5) Uani 1 1 d . . . . .
H35 H 0.6678 0.1823 0.1652 0.039 Uiso 1 1 calc R U . . .
C36 C 0.79816(18) 0.14722(17) 0.24243(13) 0.0291(5) Uani 1 1 d D . . . .
C37 C 0.84165(18) 0.17496(15) 0.30606(11) 0.0233(4) Uani 1 1 d . . . . .
C38 C 0.78478(17) 0.25875(15) 0.32934(11) 0.0218(4) Uani 1 1 d . . . . .
H38 H 0.8143 0.2778 0.3720 0.026 Uiso 1 1 calc R U . . .
C39 C 0.68634(16) 0.31691(14) 0.29363(10) 0.0187(4) Uani 1 1 d . . . . .
C40 C 0.62510(16) 0.40675(14) 0.32229(10) 0.0172(3) Uani 1 1 d . . . . .
C41 C 0.53176(16) 0.46419(15) 0.26752(10) 0.0200(4) Uani 1 1 d . . . . .
C42 C 0.47751(17) 0.56071(15) 0.27468(11) 0.0236(4) Uani 1 1 d . . . . .
H42 H 0.4975 0.5874 0.3164 0.028 Uiso 1 1 calc R U . . .
C43 C 0.39651(19) 0.61910(17) 0.22433(13) 0.0306(5) Uani 1 1 d . . . . .
C44 C 0.3659(2) 0.5796(2) 0.16252(13) 0.0433(6) Uani 1 1 d D . . . .
C45 C 0.4182(2) 0.4843(2) 0.15460(15) 0.0474(7) Uani 1 1 d . . . . .
H45 H 0.3983 0.4569 0.1132 0.057 Uiso 1 1 calc R U . . .
C46 C 0.49964(19) 0.42783(19) 0.20668(12) 0.0309(5) Uani 1 1 d . . . . .
C47 C 0.71875(16) 0.48393(15) 0.41265(11) 0.0207(4) Uani 1 1 d . . . . .
C48 C 0.63217(16) 0.41173(14) 0.45209(10) 0.0191(4) Uani 1 1 d . . . . .
C49 C 0.60412(18) 0.38563(16) 0.52791(12) 0.0263(4) Uani 1 1 d . . . . .
H49 H 0.6431 0.4149 0.5627 0.032 Uiso 1 1 calc R U . . .
C50 C 0.51724(19) 0.31529(17) 0.55096(12) 0.0284(4) Uani 1 1 d . . . . .
H50 H 0.4962 0.2957 0.6024 0.034 Uiso 1 1 calc R U . . .
C51 C 0.46046(19) 0.27301(16) 0.49921(12) 0.0279(4) Uani 1 1 d . . . . .
H51 H 0.4008 0.2253 0.5161 0.034 Uiso 1 1 calc R U . . .
C52 C 0.48931(18) 0.29912(15) 0.42364(12) 0.0239(4) Uani 1 1 d . . . . .
H52 H 0.4504 0.2701 0.3886 0.029 Uiso 1 1 calc R U . . .
C53 C 0.57664(16) 0.36874(14) 0.40089(10) 0.0182(4) Uani 1 1 d . . . . .
C54 C 0.76981(17) 0.54778(15) 0.21723(11) 0.0213(4) Uani 1 1 d . . . . .
H54 H 0.7189 0.5027 0.2014 0.026 Uiso 1 1 calc R U . . .
C55 C 0.83765(18) 0.62008(16) 0.16204(12) 0.0263(4) Uani 1 1 d . . . . .
C56 C 0.9310(2) 0.67272(18) 0.18215(14) 0.0351(5) Uani 1 1 d . . . . .
H56 H 0.9543 0.6603 0.2329 0.042 Uiso 1 1 calc R U . . .
C57 C 0.9887(3) 0.7431(2) 0.12716(18) 0.0533(7) Uani 1 1 d . . . . .
H57 H 1.0519 0.7790 0.1405 0.064 Uiso 1 1 calc R U . . .
C58 C 0.9554(3) 0.7615(3) 0.05330(19) 0.0670(10) Uani 1 1 d . . . . .
H58 H 0.9940 0.8115 0.0163 0.080 Uiso 1 1 calc R U . . .
C59 C 0.8649(3) 0.7067(3) 0.03314(17) 0.0647(9) Uani 1 1 d . . . . .
H59 H 0.8435 0.7174 -0.0179 0.078 Uiso 1 1 calc R U . . .
C60 C 0.8067(2) 0.6370(2) 0.08742(14) 0.0428(6) Uani 1 1 d . . . . .
H60 H 0.7447 0.6002 0.0737 0.051 Uiso 1 1 calc R U . . .
C61 C 0.9470(2) 0.11464(17) 0.34678(13) 0.0311(5) Uani 1 1 d . . . . .
H61A H 1.0174 0.1263 0.3147 0.047 Uiso 1 1 calc R U . . .
H61B H 0.9333 0.0396 0.3596 0.047 Uiso 1 1 calc R U . . .
H61C H 0.9589 0.1386 0.3927 0.047 Uiso 1 1 calc R U . . .
C62 C 0.3403(2) 0.72154(18) 0.23465(15) 0.0400(6) Uani 1 1 d . . . . .
H62A H 0.3727 0.7382 0.2792 0.060 Uiso 1 1 calc R U . . .
H62B H 0.2546 0.7164 0.2409 0.060 Uiso 1 1 calc R U . . .
H62C H 0.3568 0.7771 0.1906 0.060 Uiso 1 1 calc R U . . .
N7A N 0.8521(5) 0.0772(4) 0.2059(3) 0.0218(10) Uani 0.558(6) 1 d D . P A 1
H7N H 0.9149(19) 0.0479(19) 0.2321(14) 0.026 Uiso 1 1 d D U . B 1
C63A C 0.8282(3) 0.0707(3) 0.1302(2) 0.0224(9) Uani 0.558(6) 1 d D . P A 1
H63A H 0.8332 0.1409 0.0963 0.027 Uiso 0.558(6) 1 calc R U P A 1
H63B H 0.7468 0.0488 0.1277 0.027 Uiso 0.558(6) 1 calc R U P A 1
C64A C 0.9147(3) -0.0064(3) 0.1044(2) 0.0294(11) Uani 0.558(6) 1 d D . P A 1
H64A H 0.8962 -0.0091 0.0530 0.044 Uiso 0.558(6) 1 calc R U P A 1
H64B H 0.9952 0.0159 0.1060 0.044 Uiso 0.558(6) 1 calc R U P A 1
H64C H 0.9088 -0.0762 0.1373 0.044 Uiso 0.558(6) 1 calc R U P A 1
N7B N 0.8554(6) 0.0477(5) 0.2323(4) 0.0233(13) Uani 0.442(6) 1 d D . P A 2
C63B C 0.8341(4) 0.0149(4) 0.1650(3) 0.0261(12) Uani 0.442(6) 1 d D . P A 2
H63C H 0.7477 0.0178 0.1574 0.031 Uiso 0.442(6) 1 calc R U P A 2
H63D H 0.8647 -0.0590 0.1710 0.031 Uiso 0.442(6) 1 calc R U P A 2
C64B C 0.8899(5) 0.0800(4) 0.0964(3) 0.0326(15) Uani 0.442(6) 1 d D . P A 2
H64D H 0.8716 0.0530 0.0527 0.049 Uiso 0.442(6) 1 calc R U P A 2
H64E H 0.8586 0.1531 0.0890 0.049 Uiso 0.442(6) 1 calc R U P A 2
H64F H 0.9758 0.0762 0.1026 0.049 Uiso 0.442(6) 1 calc R U P A 2
N8A N 0.2954(4) 0.6517(4) 0.1086(2) 0.0260(9) Uani 0.585(8) 1 d D . P C 1
H8N H 0.257(2) 0.7052(17) 0.1168(14) 0.031 Uiso 1 1 d D U . D 1
C65A C 0.2543(4) 0.6208(4) 0.0438(2) 0.0313(11) Uani 0.585(8) 1 d D . P C 1
H65A H 0.3230 0.5932 0.0181 0.038 Uiso 0.585(8) 1 calc R U P C 1
H65B H 0.2186 0.6836 0.0087 0.038 Uiso 0.585(8) 1 calc R U P C 1
C66A C 0.1651(5) 0.5390(3) 0.0618(3) 0.0345(11) Uani 0.585(8) 1 d D . P C 1
H66A H 0.1408 0.5215 0.0156 0.052 Uiso 0.585(8) 1 calc R U P C 1
H66B H 0.2003 0.4759 0.0956 0.052 Uiso 0.585(8) 1 calc R U P C 1
H66C H 0.0959 0.5663 0.0862 0.052 Uiso 0.585(8) 1 calc R U P C 1
N8B N 0.2674(7) 0.6087(7) 0.1159(4) 0.052(2) Uani 0.415(8) 1 d D . P C 2
C65B C 0.2206(7) 0.5651(6) 0.0580(4) 0.048(2) Uani 0.415(8) 1 d D . P C 2
H65C H 0.1387 0.5951 0.0470 0.057 Uiso 0.415(8) 1 calc R U P C 2
H65D H 0.2173 0.4883 0.0769 0.057 Uiso 0.415(8) 1 calc R U P C 2
C66B C 0.2925(7) 0.5858(6) -0.0134(4) 0.054(2) Uani 0.415(8) 1 d D . P C 2
H66D H 0.2564 0.5544 -0.0503 0.082 Uiso 0.415(8) 1 calc R U P C 2
H66E H 0.2946 0.6617 -0.0332 0.082 Uiso 0.415(8) 1 calc R U P C 2
H66F H 0.3733 0.5549 -0.0033 0.082 Uiso 0.415(8) 1 calc R U P C 2

loop_
_atom_site_aniso_label
_atom_site_aniso_U_11
_atom_site_aniso_U_22
_atom_site_aniso_U_33
_atom_site_aniso_U_23
_atom_site_aniso_U_13
_atom_site_aniso_U_12
O1 0.0231(7) 0.0256(7) 0.0282(7) -0.0161(6) -0.0116(6) 0.0092(6)
O2 0.0364(8) 0.0288(8) 0.0342(8) -0.0155(6) -0.0077(7) -0.0113(7)
N1 0.0181(7) 0.0190(7) 0.0238(8) -0.0080(6) -0.0044(6) -0.0027(6)
N2 0.0164(7) 0.0181(7) 0.0273(9) -0.0035(6) -0.0035(6) -0.0009(6)
N3 0.0162(7) 0.0261(8) 0.0273(9) -0.0112(7) -0.0055(6) 0.0036(6)
N4 0.0256(9) 0.0242(8) 0.0325(10) -0.0123(7) -0.0087(7) 0.0079(7)
C1 0.0151(8) 0.0161(8) 0.0240(9) -0.0088(7) -0.0018(7) 0.0016(7)
C2 0.0171(8) 0.0197(8) 0.0211(9) -0.0086(7) -0.0028(7) -0.0008(7)
C3 0.0159(8) 0.0184(8) 0.0250(9) -0.0056(7) -0.0028(7) -0.0019(7)
C4 0.0162(8) 0.0281(10) 0.0342(11) -0.0184(9) -0.0039(8) 0.0033(8)
C5 0.0178(8) 0.0270(9) 0.0256(10) -0.0157(8) -0.0030(7) 0.0002(7)
C6 0.0154(8) 0.0193(8) 0.0206(9) -0.0085(7) -0.0021(7) -0.0027(7)
C7 0.0181(8) 0.0178(8) 0.0184(8) -0.0088(7) -0.0027(7) -0.0021(7)
C8 0.0187(8) 0.0167(8) 0.0180(8) -0.0052(7) -0.0010(7) -0.0001(7)
C9 0.0230(9) 0.0199(9) 0.0190(9) -0.0055(7) -0.0029(7) -0.0004(7)
C10 0.0240(9) 0.0204(9) 0.0213(9) -0.0030(7) -0.0045(7) 0.0026(7)
C11 0.0221(9) 0.0168(8) 0.0263(10) -0.0063(7) -0.0028(8) 0.0029(7)
C12 0.0221(9) 0.0202(9) 0.0255(10) -0.0106(7) -0.0051(8) 0.0015(7)
C13 0.0189(8) 0.0181(8) 0.0225(9) -0.0067(7) -0.0058(7) 0.0023(7)
C14 0.0215(9) 0.0245(9) 0.0237(10) -0.0102(8) -0.0076(7) 0.0005(8)
C15 0.0187(8) 0.0269(10) 0.0213(9) -0.0113(8) -0.0046(7) -0.0019(7)
C16 0.0282(10) 0.0386(12) 0.0224(10) -0.0171(9) -0.0031(8) -0.0034(9)
C17 0.0316(11) 0.0490(13) 0.0202(10) -0.0118(9) 0.0020(8) -0.0079(10)
C18 0.0291(11) 0.0449(13) 0.0267(11) -0.0089(10) 0.0024(9) -0.0170(10)
C19 0.0269(10) 0.0336(11) 0.0224(10) -0.0105(8) -0.0014(8) -0.0118(9)
C20 0.0168(8) 0.0235(9) 0.0186(9) -0.0088(7) -0.0030(7) -0.0024(7)
C21 0.0179(8) 0.0182(8) 0.0288(10) -0.0064(7) -0.0040(7) -0.0006(7)
C22 0.0199(9) 0.0183(9) 0.0279(10) -0.0050(7) -0.0011(7) 0.0028(7)
C23 0.0236(9) 0.0206(9) 0.0288(10) -0.0057(8) -0.0054(8) -0.0006(8)
C24 0.0246(10) 0.0218(9) 0.0339(11) -0.0082(8) -0.0045(8) -0.0016(8)
C25 0.0282(10) 0.0230(10) 0.0305(11) -0.0067(8) 0.0015(8) -0.0018(8)
C26 0.0333(11) 0.0340(11) 0.0272(11) -0.0058(9) -0.0028(9) -0.0018(9)
C27 0.0252(10) 0.0321(11) 0.0317(11) -0.0111(9) -0.0043(8) -0.0050(9)
C28 0.0255(11) 0.0512(14) 0.0556(15) -0.0380(13) -0.0167(10) 0.0181(10)
C29 0.0303(11) 0.0283(10) 0.0278(11) -0.0063(8) -0.0101(9) 0.0079(9)
C30 0.0205(9) 0.0237(9) 0.0232(9) -0.0064(8) -0.0061(7) -0.0005(7)
C31 0.0293(11) 0.0334(11) 0.0301(11) -0.0070(9) -0.0106(9) 0.0034(9)
C32 0.0216(9) 0.0303(11) 0.0357(11) -0.0150(9) -0.0020(8) 0.0028(8)
C33 0.0283(12) 0.0338(12) 0.081(2) -0.0304(13) -0.0026(12) -0.0019(10)
O3 0.0341(9) 0.0571(11) 0.0519(11) -0.0416(9) -0.0233(8) 0.0115(8)
O4 0.0288(7) 0.0362(8) 0.0292(8) -0.0162(6) -0.0016(6) -0.0147(7)
N5 0.0186(7) 0.0173(7) 0.0201(8) -0.0068(6) -0.0023(6) -0.0044(6)
N6 0.0192(7) 0.0163(7) 0.0235(8) -0.0053(6) -0.0015(6) -0.0002(6)
C34 0.0232(9) 0.0289(10) 0.0296(10) -0.0162(8) -0.0044(8) -0.0050(8)
C35 0.0263(10) 0.0426(12) 0.0394(12) -0.0307(10) 0.0027(9) -0.0091(9)
C36 0.0222(9) 0.0302(11) 0.0434(12) -0.0247(10) 0.0086(9) -0.0092(8)
C37 0.0256(9) 0.0174(9) 0.0268(10) -0.0056(7) 0.0049(8) -0.0013(8)
C38 0.0264(9) 0.0209(9) 0.0194(9) -0.0078(7) -0.0014(7) 0.0010(8)
C39 0.0206(9) 0.0169(8) 0.0210(9) -0.0087(7) -0.0003(7) -0.0034(7)
C40 0.0175(8) 0.0150(8) 0.0213(9) -0.0076(7) -0.0031(7) -0.0032(7)
C41 0.0186(8) 0.0220(9) 0.0204(9) -0.0058(7) -0.0044(7) -0.0023(7)
C42 0.0222(9) 0.0227(9) 0.0260(10) -0.0055(8) -0.0040(8) -0.0006(8)
C43 0.0240(10) 0.0309(11) 0.0325(11) 0.0006(9) -0.0019(9) 0.0033(9)
C44 0.0278(11) 0.0701(18) 0.0273(12) -0.0061(12) -0.0098(9) 0.0158(12)
C45 0.0326(12) 0.079(2) 0.0371(13) -0.0299(13) -0.0194(11) 0.0143(13)
C46 0.0238(10) 0.0425(12) 0.0320(11) -0.0202(10) -0.0092(9) 0.0028(9)
C47 0.0185(8) 0.0228(9) 0.0239(9) -0.0114(8) -0.0039(7) -0.0004(7)
C48 0.0178(8) 0.0202(8) 0.0216(9) -0.0090(7) -0.0021(7) -0.0016(7)
C49 0.0277(10) 0.0304(10) 0.0247(10) -0.0135(8) -0.0010(8) -0.0040(8)
C50 0.0323(11) 0.0303(11) 0.0243(10) -0.0091(8) 0.0038(8) -0.0064(9)
C51 0.0294(10) 0.0232(10) 0.0331(11) -0.0088(8) 0.0038(9) -0.0083(8)
C52 0.0251(9) 0.0199(9) 0.0292(10) -0.0091(8) -0.0019(8) -0.0054(8)
C53 0.0180(8) 0.0166(8) 0.0219(9) -0.0085(7) -0.0024(7) 0.0008(7)
C54 0.0203(9) 0.0187(9) 0.0250(10) -0.0052(7) -0.0037(7) -0.0004(7)
C55 0.0242(10) 0.0236(10) 0.0278(10) 0.0000(8) -0.0009(8) 0.0012(8)
C56 0.0332(11) 0.0303(11) 0.0392(13) -0.0018(10) -0.0023(10) -0.0045(10)
C57 0.0411(14) 0.0431(15) 0.068(2) 0.0064(14) 0.0011(14) -0.0130(12)
C58 0.0545(18) 0.070(2) 0.0558(19) 0.0295(16) 0.0027(15) -0.0129(16)
C59 0.0537(18) 0.087(2) 0.0377(15) 0.0220(15) -0.0035(13) -0.0127(17)
C60 0.0393(13) 0.0520(15) 0.0301(12) 0.0068(11) -0.0052(10) -0.0066(12)
C61 0.0331(11) 0.0237(10) 0.0348(12) -0.0062(9) 0.0043(9) 0.0074(9)
C62 0.0332(12) 0.0291(11) 0.0507(15) 0.0029(10) -0.0052(11) 0.0085(10)
N7A 0.0218(18) 0.020(2) 0.025(2) -0.0081(17) -0.0009(19) -0.0025(17)
C63A 0.0240(19) 0.024(2) 0.023(2) -0.0137(18) -0.0026(17) 0.0041(15)
C64A 0.031(2) 0.034(2) 0.0240(19) -0.0136(16) -0.0036(15) 0.0125(17)
N7B 0.020(2) 0.021(3) 0.034(3) -0.018(2) 0.006(3) 0.001(2)
C63B 0.030(3) 0.023(3) 0.028(3) -0.011(2) 0.001(2) -0.001(2)
C64B 0.033(3) 0.042(3) 0.026(3) -0.016(2) -0.002(2) -0.007(2)
N8A 0.0267(19) 0.022(2) 0.0281(18) -0.0024(16) -0.0128(14) 0.0005(15)
C65A 0.0277(19) 0.035(2) 0.028(2) 0.0019(17) -0.0115(16) -0.0068(18)
C66A 0.035(3) 0.029(2) 0.038(2) -0.0006(17) -0.0120(19) -0.0148(19)
N8B 0.058(5) 0.043(4) 0.051(4) 0.000(4) -0.029(3) 0.010(4)
C65B 0.042(4) 0.037(4) 0.059(5) 0.005(3) -0.031(4) -0.015(4)
C66B 0.068(5) 0.056(4) 0.038(4) -0.003(3) -0.024(3) -0.012(4)

loop_
_atom_type_symbol
_atom_type_description
_atom_type_scat_dispersion_real
_atom_type_scat_dispersion_imag
_atom_type_scat_source
C C 0.0033 0.0016 'International Tables Vol C Tables 4.2.6.8 and 6.1.1.4'
H H 0.0000 0.0000 'International Tables Vol C Tables 4.2.6.8 and 6.1.1.4'
N N 0.0061 0.0033 'International Tables Vol C Tables 4.2.6.8 and 6.1.1.4'
O O 0.0106 0.0060 'International Tables Vol C Tables 4.2.6.8 and 6.1.1.4'

loop_
_geom_angle_atom_site_label_1
_geom_angle_atom_site_label_2
_geom_angle_atom_site_label_3
_geom_angle
_geom_angle_site_symmetry_1
_geom_angle_site_symmetry_3
_geom_angle_publ_flag
C1 O1 C13 118.38(14) . . ?
N2 N1 C14 117.07(15) . . ?
N2 N1 C7 128.26(15) . . ?
C14 N1 C7 114.64(15) . . ?
C21 N2 N1 120.39(16) . . ?
C3 N3 C30 121.82(15) . . ?
C3 N3 H3N 122(2) . . ?
C30 N3 H3N 112(2) . . ?
C11 N4 C32 122.65(16) . . ?
C11 N4 H4N 118(2) . . ?
C32 N4 H4N 117(2) . . ?
O1 C1 C6 123.27(16) . . ?
O1 C1 C2 114.15(15) . . ?
C6 C1 C2 122.58(16) . . ?
C1 C2 C3 120.39(17) . . ?
C1 C2 H2 119.8 . . ?
C3 C2 H2 119.8 . . ?
N3 C3 C2 120.69(17) . . ?
N3 C3 C4 120.43(16) . . ?
C2 C3 C4 118.85(16) . . ?
C5 C4 C3 118.45(17) . . ?
C5 C4 C28 121.50(17) . . ?
C3 C4 C28 120.05(17) . . ?
C4 C5 C6 123.71(17) . . ?
C4 C5 H5 118.1 . . ?
C6 C5 H5 118.1 . . ?
C1 C6 C5 116.00(16) . . ?
C1 C6 C7 122.13(16) . . ?
C5 C6 C7 121.86(16) . . ?
N1 C7 C8 111.60(14) . . ?
N1 C7 C20 98.96(13) . . ?
C8 C7 C20 111.98(15) . . ?
N1 C7 C6 112.39(14) . . ?
C8 C7 C6 110.62(14) . . ?
C20 C7 C6 110.84(15) . . ?
C13 C8 C9 116.16(16) . . ?
C13 C8 C7 122.15(16) . . ?
C9 C8 C7 121.62(16) . . ?
C10 C9 C8 123.55(17) . . ?
C10 C9 H9 118.2 . . ?
C8 C9 H9 118.2 . . ?
C9 C10 C11 118.48(17) . . ?
C9 C10 C29 121.41(17) . . ?
C11 C10 C29 120.11(17) . . ?
N4 C11 C12 121.30(17) . . ?
N4 C11 C10 119.96(17) . . ?
C12 C11 C10 118.74(17) . . ?
C13 C12 C11 120.47(17) . . ?
C13 C12 H12 119.8 . . ?
C11 C12 H12 119.8 . . ?
O1 C13 C8 123.28(16) . . ?
O1 C13 C12 114.14(16) . . ?
C8 C13 C12 122.57(16) . . ?
O2 C14 N1 126.19(19) . . ?
O2 C14 C15 128.35(19) . . ?
N1 C14 C15 105.46(15) . . ?
C16 C15 C20 122.03(18) . . ?
C16 C15 C14 129.30(17) . . ?
C20 C15 C14 108.67(16) . . ?
C17 C16 C15 117.81(18) . . ?
C17 C16 H16 121.1 . . ?
C15 C16 H16 121.1 . . ?
C16 C17 C18 120.7(2) . . ?
C16 C17 H17 119.7 . . ?
C18 C17 H17 119.7 . . ?
C19 C18 C17 121.4(2) . . ?
C19 C18 H18 119.3 . . ?
C17 C18 H18 119.3 . . ?
C18 C19 C20 118.12(18) . . ?
C18 C19 H19 120.9 . . ?
C20 C19 H19 120.9 . . ?
C19 C20 C15 119.96(17) . . ?
C19 C20 C7 127.97(16) . . ?
C15 C20 C7 112.07(16) . . ?
N2 C21 C22 118.05(17) . . ?
N2 C21 H21 121.0 . . ?
C22 C21 H21 121.0 . . ?
C27 C22 C23 118.50(19) . . ?
C27 C22 C21 119.97(18) . . ?
C23 C22 C21 121.35(18) . . ?
C24 C23 C22 120.83(19) . . ?
C24 C23 H23 119.6 . . ?
C22 C23 H23 119.6 . . ?
C25 C24 C23 119.83(19) . . ?
C25 C24 H24 120.1 . . ?
C23 C24 H24 120.1 . . ?
C26 C25 C24 119.6(2) . . ?
C26 C25 H25 120.2 . . ?
C24 C25 H25 120.2 . . ?
C25 C26 C27 120.7(2) . . ?
C25 C26 H26 119.7 . . ?
C27 C26 H26 119.7 . . ?
C22 C27 C26 120.49(19) . . ?
C22 C27 H27 119.8 . . ?
C26 C27 H27 119.8 . . ?
C4 C28 H28A 109.5 . . ?
C4 C28 H28B 109.5 . . ?
H28A C28 H28B 109.5 . . ?
C4 C28 H28C 109.5 . . ?
H28A C28 H28C 109.5 . . ?
H28B C28 H28C 109.5 . . ?
C10 C29 H29A 109.5 . . ?
C10 C29 H29B 109.5 . . ?
H29A C29 H29B 109.5 . . ?
C10 C29 H29C 109.5 . . ?
H29A C29 H29C 109.5 . . ?
H29B C29 H29C 109.5 . . ?
N3 C30 C31 111.03(16) . . ?
N3 C30 H30A 109.4 . . ?
C31 C30 H30A 109.4 . . ?
N3 C30 H30B 109.4 . . ?
C31 C30 H30B 109.4 . . ?
H30A C30 H30B 108.0 . . ?
C30 C31 H31A 109.5 . . ?
C30 C31 H31B 109.5 . . ?
H31A C31 H31B 109.5 . . ?
C30 C31 H31C 109.5 . . ?
H31A C31 H31C 109.5 . . ?
H31B C31 H31C 109.5 . . ?
N4 C32 C33 113.9(2) . . ?
N4 C32 H32A 108.8 . . ?
C33 C32 H32A 108.8 . . ?
N4 C32 H32B 108.8 . . ?
C33 C32 H32B 108.8 . . ?
H32A C32 H32B 107.7 . . ?
C32 C33 H33A 109.5 . . ?
C32 C33 H33B 109.5 . . ?
H33A C33 H33B 109.5 . . ?
C32 C33 H33C 109.5 . . ?
H33A C33 H33C 109.5 . . ?
H33B C33 H33C 109.5 . . ?
C34 O3 C46 118.43(15) . . ?
N6 N5 C47 117.81(15) . . ?
N6 N5 C40 127.49(15) . . ?
C47 N5 C40 114.60(15) . . ?
C54 N6 N5 119.38(16) . . ?
O3 C34 C35 115.09(17) . . ?
O3 C34 C39 123.12(18) . . ?
C35 C34 C39 121.78(19) . . ?
C36 C35 C34 120.51(19) . . ?
C36 C35 H35 119.7 . . ?
C34 C35 H35 119.7 . . ?
N7A C36 C35 114.3(3) . . ?
N7A C36 C37 125.9(3) . . ?
C35 C36 C37 119.40(18) . . ?
C35 C36 N7B 128.3(3) . . ?
C37 C36 N7B 111.3(3) . . ?
C38 C37 C36 118.14(18) . . ?
C38 C37 C61 121.42(18) . . ?
C36 C37 C61 120.44(18) . . ?
C37 C38 C39 123.57(18) . . ?
C37 C38 H38 118.2 . . ?
C39 C38 H38 118.2 . . ?
C34 C39 C38 116.56(17) . . ?
C34 C39 C40 121.71(17) . . ?
C38 C39 C40 121.69(16) . . ?
N5 C40 C41 111.51(14) . . ?
N5 C40 C39 111.43(14) . . ?
C41 C40 C39 110.18(15) . . ?
N5 C40 C53 99.13(14) . . ?
C41 C40 C53 113.05(15) . . ?
C39 C40 C53 111.15(15) . . ?
C46 C41 C42 116.50(18) . . ?
C46 C41 C40 122.53(17) . . ?
C42 C41 C40 120.91(16) . . ?
C43 C42 C41 123.43(19) . . ?
C43 C42 H42 118.3 . . ?
C41 C42 H42 118.3 . . ?
C42 C43 C44 118.6(2) . . ?
C42 C43 C62 121.5(2) . . ?
C44 C43 C62 119.9(2) . . ?
C45 C44 N8B 110.4(4) . . ?
C45 C44 C43 118.9(2) . . ?
N8B C44 C43 128.7(4) . . ?
C45 C44 N8A 126.3(3) . . ?
C43 C44 N8A 114.2(3) . . ?
C44 C45 C46 120.7(2) . . ?
C44 C45 H45 119.6 . . ?
C46 C45 H45 119.6 . . ?
C41 C46 O3 122.72(18) . . ?
C41 C46 C45 121.9(2) . . ?
O3 C46 C45 115.36(19) . . ?
O4 C47 N5 125.50(18) . . ?
O4 C47 C48 129.22(18) . . ?
N5 C47 C48 105.28(15) . . ?
C53 C48 C49 121.65(18) . . ?
C53 C48 C47 109.24(16) . . ?
C49 C48 C47 129.11(17) . . ?
C50 C49 C48 117.67(18) . . ?
C50 C49 H49 121.2 . . ?
C48 C49 H49 121.2 . . ?
C49 C50 C51 120.60(19) . . ?
C49 C50 H50 119.7 . . ?
C51 C50 H50 119.7 . . ?
C52 C51 C50 121.40(19) . . ?
C52 C51 H51 119.3 . . ?
C50 C51 H51 119.3 . . ?
C53 C52 C51 117.87(18) . . ?
C53 C52 H52 121.1 . . ?
C51 C52 H52 121.1 . . ?
C52 C53 C48 120.81(18) . . ?
C52 C53 C40 127.48(17) . . ?
C48 C53 C40 111.71(16) . . ?
N6 C54 C55 120.01(18) . . ?
N6 C54 H54 120.0 . . ?
C55 C54 H54 120.0 . . ?
C60 C55 C56 119.6(2) . . ?
C60 C55 C54 118.0(2) . . ?
C56 C55 C54 122.37(19) . . ?
C57 C56 C55 119.3(2) . . ?
C57 C56 H56 120.4 . . ?
C55 C56 H56 120.4 . . ?
C58 C57 C56 120.7(3) . . ?
C58 C57 H57 119.6 . . ?
C56 C57 H57 119.6 . . ?
C57 C58 C59 119.9(3) . . ?
C57 C58 H58 120.1 . . ?
C59 C58 H58 120.1 . . ?
C60 C59 C58 119.8(3) . . ?
C60 C59 H59 120.1 . . ?
C58 C59 H59 120.1 . . ?
C59 C60 C55 120.7(3) . . ?
C59 C60 H60 119.7 . . ?
C55 C60 H60 119.7 . . ?
C37 C61 H61A 109.5 . . ?
C37 C61 H61B 109.5 . . ?
H61A C61 H61B 109.5 . . ?
C37 C61 H61C 109.5 . . ?
H61A C61 H61C 109.5 . . ?
H61B C61 H61C 109.5 . . ?
C43 C62 H62A 109.5 . . ?
C43 C62 H62B 109.5 . . ?
H62A C62 H62B 109.5 . . ?
C43 C62 H62C 109.5 . . ?
H62A C62 H62C 109.5 . . ?
H62B C62 H62C 109.5 . . ?
C36 N7A C63A 125.7(4) . . ?
C36 N7A H7N 107.3(18) . . ?
C63A N7A H7N 125.4(18) . . ?
N7A C63A C64A 111.4(4) . . ?
N7A C63A H63A 109.3 . . ?
C64A C63A H63A 109.3 . . ?
N7A C63A H63B 109.3 . . ?
C64A C63A H63B 109.3 . . ?
H63A C63A H63B 108.0 . . ?
C63A C64A H64A 109.5 . . ?
C63A C64A H64B 109.5 . . ?
H64A C64A H64B 109.5 . . ?
C63A C64A H64C 109.5 . . ?
H64A C64A H64C 109.5 . . ?
H64B C64A H64C 109.5 . . ?
C63B N7B C36 118.7(5) . . ?
N7B C63B C64B 114.1(5) . . ?
N7B C63B H63C 108.7 . . ?
C64B C63B H63C 108.7 . . ?
N7B C63B H63D 108.7 . . ?
C64B C63B H63D 108.7 . . ?
H63C C63B H63D 107.6 . . ?
C63B C64B H64D 109.5 . . ?
C63B C64B H64E 109.5 . . ?
H64D C64B H64E 109.5 . . ?
C63B C64B H64F 109.5 . . ?
H64D C64B H64F 109.5 . . ?
H64E C64B H64F 109.5 . . ?
C44 N8A C65A 120.2(4) . . ?
C44 N8A H8N 124.4(18) . . ?
C65A N8A H8N 112.7(17) . . ?
N8A C65A C66A 113.5(4) . . ?
N8A C65A H65A 108.9 . . ?
C66A C65A H65A 108.9 . . ?
N8A C65A H65B 108.9 . . ?
C66A C65A H65B 108.9 . . ?
H65A C65A H65B 107.7 . . ?
C65A C66A H66A 109.5 . . ?
C65A C66A H66B 109.5 . . ?
H66A C66A H66B 109.5 . . ?
C65A C66A H66C 109.5 . . ?
H66A C66A H66C 109.5 . . ?
H66B C66A H66C 109.5 . . ?
C44 N8B C65B 132.8(6) . . ?
N8B C65B C66B 113.4(8) . . ?
N8B C65B H65C 108.9 . . ?
C66B C65B H65C 108.9 . . ?
N8B C65B H65D 108.9 . . ?
C66B C65B H65D 108.9 . . ?
H65C C65B H65D 107.7 . . ?
C65B C66B H66D 109.5 . . ?
C65B C66B H66E 109.5 . . ?
H66D C66B H66E 109.5 . . ?
C65B C66B H66F 109.5 . . ?
H66D C66B H66F 109.5 . . ?
H66E C66B H66F 109.5 . . ?

loop_
_geom_bond_atom_site_label_1
_geom_bond_atom_site_label_2
_geom_bond_distance
_geom_bond_site_symmetry_2
_geom_bond_publ_flag
O1 C1 1.380(2) . ?
O1 C13 1.382(2) . ?
O2 C14 1.218(2) . ?
N1 N2 1.369(2) . ?
N1 C14 1.389(2) . ?
N1 C7 1.502(2) . ?
N2 C21 1.282(3) . ?
N3 C3 1.381(2) . ?
N3 C30 1.454(2) . ?
N3 H3N 0.865(19) . ?
N4 C11 1.373(2) . ?
N4 C32 1.460(3) . ?
N4 H4N 0.884(18) . ?
C1 C6 1.386(2) . ?
C1 C2 1.391(2) . ?
C2 C3 1.391(3) . ?
C2 H2 0.9500 . ?
C3 C4 1.420(3) . ?
C4 C5 1.385(3) . ?
C4 C28 1.499(3) . ?
C5 C6 1.402(3) . ?
C5 H5 0.9500 . ?
C6 C7 1.519(2) . ?
C7 C8 1.514(2) . ?
C7 C20 1.518(3) . ?
C8 C13 1.386(3) . ?
C8 C9 1.404(2) . ?
C9 C10 1.381(3) . ?
C9 H9 0.9500 . ?
C10 C11 1.426(3) . ?
C10 C29 1.511(3) . ?
C11 C12 1.390(3) . ?
C12 C13 1.388(3) . ?
C12 H12 0.9500 . ?
C14 C15 1.480(3) . ?
C15 C16 1.386(3) . ?
C15 C20 1.389(2) . ?
C16 C17 1.379(3) . ?
C16 H16 0.9500 . ?
C17 C18 1.392(3) . ?
C17 H17 0.9500 . ?
C18 C19 1.386(3) . ?
C18 H18 0.9500 . ?
C19 C20 1.389(3) . ?
C19 H19 0.9500 . ?
C21 C22 1.472(3) . ?
C21 H21 0.9500 . ?
C22 C27 1.388(3) . ?
C22 C23 1.408(3) . ?
C23 C24 1.393(3) . ?
C23 H23 0.9500 . ?
C24 C25 1.391(3) . ?
C24 H24 0.9500 . ?
C25 C26 1.385(3) . ?
C25 H25 0.9500 . ?
C26 C27 1.395(3) . ?
C26 H26 0.9500 . ?
C27 H27 0.9500 . ?
C28 H28A 0.9800 . ?
C28 H28B 0.9800 . ?
C28 H28C 0.9800 . ?
C29 H29A 0.9800 . ?
C29 H29B 0.9800 . ?
C29 H29C 0.9800 . ?
C30 C31 1.516(3) . ?
C30 H30A 0.9900 . ?
C30 H30B 0.9900 . ?
C31 H31A 0.9800 . ?
C31 H31B 0.9800 . ?
C31 H31C 0.9800 . ?
C32 C33 1.501(3) . ?
C32 H32A 0.9900 . ?
C32 H32B 0.9900 . ?
C33 H33A 0.9800 . ?
C33 H33B 0.9800 . ?
C33 H33C 0.9800 . ?
O3 C34 1.377(3) . ?
O3 C46 1.380(3) . ?
O4 C47 1.217(2) . ?
N5 N6 1.367(2) . ?
N5 C47 1.393(2) . ?
N5 C40 1.497(2) . ?
N6 C54 1.281(2) . ?
C34 C35 1.387(3) . ?
C34 C39 1.387(3) . ?
C35 C36 1.384(3) . ?
C35 H35 0.9500 . ?
C36 N7A 1.360(5) . ?
C36 C37 1.411(3) . ?
C36 N7B 1.465(6) . ?
C37 C38 1.382(3) . ?
C37 C61 1.501(3) . ?
C38 C39 1.395(3) . ?
C38 H38 0.9500 . ?
C39 C40 1.517(2) . ?
C40 C41 1.515(2) . ?
C40 C53 1.517(3) . ?
C41 C46 1.378(3) . ?
C41 C42 1.401(3) . ?
C42 C43 1.380(3) . ?
C42 H42 0.9500 . ?
C43 C44 1.411(3) . ?
C43 C62 1.496(3) . ?
C44 C45 1.383(4) . ?
C44 N8B 1.402(7) . ?
C44 N8A 1.422(4) . ?
C45 C46 1.393(3) . ?
C45 H45 0.9500 . ?
C47 C48 1.470(3) . ?
C48 C53 1.386(2) . ?
C48 C49 1.390(3) . ?
C49 C50 1.387(3) . ?
C49 H49 0.9500 . ?
C50 C51 1.395(3) . ?
C50 H50 0.9500 . ?
C51 C52 1.388(3) . ?
C51 H51 0.9500 . ?
C52 C53 1.384(3) . ?
C52 H52 0.9500 . ?
C54 C55 1.462(3) . ?
C54 H54 0.9500 . ?
C55 C60 1.387(3) . ?
C55 C56 1.403(3) . ?
C56 C57 1.386(4) . ?
C56 H56 0.9500 . ?
C57 C58 1.380(5) . ?
C57 H57 0.9500 . ?
C58 C59 1.397(5) . ?
C58 H58 0.9500 . ?
C59 C60 1.376(4) . ?
C59 H59 0.9500 . ?
C60 H60 0.9500 . ?
C61 H61A 0.9800 . ?
C61 H61B 0.9800 . ?
C61 H61C 0.9800 . ?
C62 H62A 0.9800 . ?
C62 H62B 0.9800 . ?
C62 H62C 0.9800 . ?
N7A C63A 1.446(6) . ?
N7A H7N 0.883(17) . ?
C63A C64A 1.506(5) . ?
C63A H63A 0.9900 . ?
C63A H63B 0.9900 . ?
C64A H64A 0.9800 . ?
C64A H64B 0.9800 . ?
C64A H64C 0.9800 . ?
N7B C63B 1.430(7) . ?
C63B C64B 1.502(7) . ?
C63B H63C 0.9900 . ?
C63B H63D 0.9900 . ?
C64B H64D 0.9800 . ?
C64B H64E 0.9800 . ?
C64B H64F 0.9800 . ?
N8A C65A 1.440(6) . ?
N8A H8N 0.840(18) . ?
C65A C66A 1.500(7) . ?
C65A H65A 0.9900 . ?
C65A H65B 0.9900 . ?
C66A H66A 0.9800 . ?
C66A H66B 0.9800 . ?
C66A H66C 0.9800 . ?
N8B C65B 1.445(10) . ?
C65B C66B 1.507(10) . ?
C65B H65C 0.9900 . ?
C65B H65D 0.9900 . ?
C66B H66D 0.9800 . ?
C66B H66E 0.9800 . ?
C66B H66F 0.9800 . ?

loop_
_geom_hbond_atom_site_label_D
_geom_hbond_atom_site_label_H
_geom_hbond_atom_site_label_A
_geom_hbond_distance_DH
_geom_hbond_distance_HA
_geom_hbond_distance_DA
_geom_hbond_angle_DHA
_geom_hbond_site_symmetry_A
N4 H4N N6 0.884(18) 2.69(3) 3.365(2) 134(2) 1_455
C64B H64D O2 0.98 2.56 3.430(5) 147.3 2_655

loop_
_geom_torsion_atom_site_label_1
_geom_torsion_atom_site_label_2
_geom_torsion_atom_site_label_3
_geom_torsion_atom_site_label_4
_geom_torsion
_geom_torsion_site_symmetry_1
_geom_torsion_site_symmetry_2
_geom_torsion_site_symmetry_3
_geom_torsion_site_symmetry_4
_geom_torsion_publ_flag
C14 N1 N2 C21 167.30(17) . . . . ?
C7 N1 N2 C21 -10.6(3) . . . . ?
C13 O1 C1 C6 -1.7(3) . . . . ?
C13 O1 C1 C2 177.98(16) . . . . ?
O1 C1 C2 C3 179.26(17) . . . . ?
C6 C1 C2 C3 -1.1(3) . . . . ?
C30 N3 C3 C2 -3.7(3) . . . . ?
C30 N3 C3 C4 177.96(18) . . . . ?
C1 C2 C3 N3 -178.56(17) . . . . ?
C1 C2 C3 C4 -0.2(3) . . . . ?
N3 C3 C4 C5 179.47(18) . . . . ?
C2 C3 C4 C5 1.1(3) . . . . ?
N3 C3 C4 C28 0.2(3) . . . . ?
C2 C3 C4 C28 -178.2(2) . . . . ?
C3 C4 C5 C6 -0.9(3) . . . . ?
C28 C4 C5 C6 178.4(2) . . . . ?
O1 C1 C6 C5 -179.05(17) . . . . ?
C2 C1 C6 C5 1.3(3) . . . . ?
O1 C1 C6 C7 -0.3(3) . . . . ?
C2 C1 C6 C7 -179.91(17) . . . . ?
C4 C5 C6 C1 -0.3(3) . . . . ?
C4 C5 C6 C7 -179.12(18) . . . . ?
N2 N1 C7 C8 -59.5(2) . . . . ?
C14 N1 C7 C8 122.60(17) . . . . ?
N2 N1 C7 C20 -177.48(16) . . . . ?
C14 N1 C7 C20 4.57(19) . . . . ?
N2 N1 C7 C6 65.5(2) . . . . ?
C14 N1 C7 C6 -112.46(17) . . . . ?
C1 C6 C7 N1 -125.72(18) . . . . ?
C5 C6 C7 N1 53.0(2) . . . . ?
C1 C6 C7 C8 -0.2(2) . . . . ?
C5 C6 C7 C8 178.49(17) . . . . ?
C1 C6 C7 C20 124.59(18) . . . . ?
C5 C6 C7 C20 -56.7(2) . . . . ?
N1 C7 C8 C13 128.72(18) . . . . ?
C20 C7 C8 C13 -121.37(19) . . . . ?
C6 C7 C8 C13 2.8(2) . . . . ?
N1 C7 C8 C9 -54.6(2) . . . . ?
C20 C7 C8 C9 55.3(2) . . . . ?
C6 C7 C8 C9 179.50(16) . . . . ?
C13 C8 C9 C10 2.1(3) . . . . ?
C7 C8 C9 C10 -174.76(18) . . . . ?
C8 C9 C10 C11 -1.5(3) . . . . ?
C8 C9 C10 C29 179.10(19) . . . . ?
C32 N4 C11 C12 -7.7(3) . . . . ?
C32 N4 C11 C10 171.36(19) . . . . ?
C9 C10 C11 N4 -179.18(19) . . . . ?
C29 C10 C11 N4 0.3(3) . . . . ?
C9 C10 C11 C12 -0.1(3) . . . . ?
C29 C10 C11 C12 179.36(19) . . . . ?
N4 C11 C12 C13 179.94(19) . . . . ?
C10 C11 C12 C13 0.8(3) . . . . ?
C1 O1 C13 C8 4.4(3) . . . . ?
C1 O1 C13 C12 -176.22(17) . . . . ?
C9 C8 C13 O1 178.00(17) . . . . ?
C7 C8 C13 O1 -5.1(3) . . . . ?
C9 C8 C13 C12 -1.3(3) . . . . ?
C7 C8 C13 C12 175.57(18) . . . . ?
C11 C12 C13 O1 -179.49(17) . . . . ?
C11 C12 C13 C8 -0.1(3) . . . . ?
N2 N1 C14 O2 -2.1(3) . . . . ?
C7 N1 C14 O2 176.08(18) . . . . ?
N2 N1 C14 C15 177.78(15) . . . . ?
C7 N1 C14 C15 -4.0(2) . . . . ?
O2 C14 C15 C16 1.7(3) . . . . ?
N1 C14 C15 C16 -178.2(2) . . . . ?
O2 C14 C15 C20 -178.6(2) . . . . ?
N1 C14 C15 C20 1.6(2) . . . . ?
C20 C15 C16 C17 -0.5(3) . . . . ?
C14 C15 C16 C17 179.2(2) . . . . ?
C15 C16 C17 C18 -0.4(3) . . . . ?
C16 C17 C18 C19 0.4(4) . . . . ?
C17 C18 C19 C20 0.4(3) . . . . ?
C18 C19 C20 C15 -1.2(3) . . . . ?
C18 C19 C20 C7 178.97(19) . . . . ?
C16 C15 C20 C19 1.3(3) . . . . ?
C14 C15 C20 C19 -178.49(17) . . . . ?
C16 C15 C20 C7 -178.86(18) . . . . ?
C14 C15 C20 C7 1.4(2) . . . . ?
N1 C7 C20 C19 176.43(19) . . . . ?
C8 C7 C20 C19 58.7(2) . . . . ?
C6 C7 C20 C19 -65.4(2) . . . . ?
N1 C7 C20 C15 -3.40(19) . . . . ?
C8 C7 C20 C15 -121.14(17) . . . . ?
C6 C7 C20 C15 114.80(17) . . . . ?
N1 N2 C21 C22 -176.38(16) . . . . ?
N2 C21 C22 C27 154.66(19) . . . . ?
N2 C21 C22 C23 -20.5(3) . . . . ?
C27 C22 C23 C24 -1.2(3) . . . . ?
C21 C22 C23 C24 174.01(18) . . . . ?
C22 C23 C24 C25 -0.6(3) . . . . ?
C23 C24 C25 C26 1.3(3) . . . . ?
C24 C25 C26 C27 -0.2(3) . . . . ?
C23 C22 C27 C26 2.3(3) . . . . ?
C21 C22 C27 C26 -172.99(19) . . . . ?
C25 C26 C27 C22 -1.6(3) . . . . ?
C3 N3 C30 C31 177.26(18) . . . . ?
C11 N4 C32 C33 80.9(3) . . . . ?
C47 N5 N6 C54 -175.96(17) . . . . ?
C40 N5 N6 C54 0.1(3) . . . . ?
C46 O3 C34 C35 -171.3(2) . . . . ?
C46 O3 C34 C39 8.2(3) . . . . ?
O3 C34 C35 C36 178.8(2) . . . . ?
C39 C34 C35 C36 -0.8(3) . . . . ?
C34 C35 C36 N7A -171.0(3) . . . . ?
C34 C35 C36 C37 2.1(3) . . . . ?
C34 C35 C36 N7B 169.0(4) . . . . ?
N7A C36 C37 C38 170.4(3) . . . . ?
C35 C36 C37 C38 -1.9(3) . . . . ?
N7B C36 C37 C38 -170.9(3) . . . . ?
N7A C36 C37 C61 -9.5(4) . . . . ?
C35 C36 C37 C61 178.2(2) . . . . ?
N7B C36 C37 C61 9.2(4) . . . . ?
C36 C37 C38 C39 0.4(3) . . . . ?
C61 C37 C38 C39 -179.69(18) . . . . ?
O3 C34 C39 C38 179.79(19) . . . . ?
C35 C34 C39 C38 -0.7(3) . . . . ?
O3 C34 C39 C40 2.1(3) . . . . ?
C35 C34 C39 C40 -178.40(19) . . . . ?
C37 C38 C39 C34 0.9(3) . . . . ?
C37 C38 C39 C40 178.58(18) . . . . ?
N6 N5 C40 C41 -55.4(2) . . . . ?
C47 N5 C40 C41 120.81(17) . . . . ?
N6 N5 C40 C39 68.2(2) . . . . ?
C47 N5 C40 C39 -115.61(17) . . . . ?
N6 N5 C40 C53 -174.71(16) . . . . ?
C47 N5 C40 C53 1.50(18) . . . . ?
C34 C39 C40 N5 -133.98(18) . . . . ?
C38 C39 C40 N5 48.4(2) . . . . ?
C34 C39 C40 C41 -9.7(2) . . . . ?
C38 C39 C40 C41 172.75(17) . . . . ?
C34 C39 C40 C53 116.46(19) . . . . ?
C38 C39 C40 C53 -61.1(2) . . . . ?
N5 C40 C41 C46 132.4(2) . . . . ?
C39 C40 C41 C46 8.2(3) . . . . ?
C53 C40 C41 C46 -116.9(2) . . . . ?
N5 C40 C41 C42 -44.5(2) . . . . ?
C39 C40 C41 C42 -168.75(17) . . . . ?
C53 C40 C41 C42 66.2(2) . . . . ?
C46 C41 C42 C43 -0.5(3) . . . . ?
C40 C41 C42 C43 176.55(19) . . . . ?
C41 C42 C43 C44 0.4(3) . . . . ?
C41 C42 C43 C62 179.6(2) . . . . ?
C42 C43 C44 C45 -0.1(4) . . . . ?
C62 C43 C44 C45 -179.4(2) . . . . ?
C42 C43 C44 N8B 162.1(6) . . . . ?
C62 C43 C44 N8B -17.2(6) . . . . ?
C42 C43 C44 N8A -171.5(3) . . . . ?
C62 C43 C44 N8A 9.3(4) . . . . ?
N8B C44 C45 C46 -165.2(5) . . . . ?
C43 C44 C45 C46 0.1(4) . . . . ?
N8A C44 C45 C46 170.3(3) . . . . ?
C42 C41 C46 O3 178.2(2) . . . . ?
C40 C41 C46 O3 1.2(3) . . . . ?
C42 C41 C46 C45 0.5(3) . . . . ?
C40 C41 C46 C45 -176.6(2) . . . . ?
C34 O3 C46 C41 -9.9(3) . . . . ?
C34 O3 C46 C45 168.0(2) . . . . ?
C44 C45 C46 C41 -0.3(4) . . . . ?
C44 C45 C46 O3 -178.1(2) . . . . ?
N6 N5 C47 O4 -4.1(3) . . . . ?
C40 N5 C47 O4 179.34(18) . . . . ?
N6 N5 C47 C48 176.04(14) . . . . ?
C40 N5 C47 C48 -0.6(2) . . . . ?
O4 C47 C48 C53 179.34(19) . . . . ?
N5 C47 C48 C53 -0.8(2) . . . . ?
O4 C47 C48 C49 -0.7(3) . . . . ?
N5 C47 C48 C49 179.24(19) . . . . ?
C53 C48 C49 C50 -0.6(3) . . . . ?
C47 C48 C49 C50 179.40(19) . . . . ?
C48 C49 C50 C51 -0.2(3) . . . . ?
C49 C50 C51 C52 0.4(3) . . . . ?
C50 C51 C52 C53 0.0(3) . . . . ?
C51 C52 C53 C48 -0.8(3) . . . . ?
C51 C52 C53 C40 178.39(18) . . . . ?
C49 C48 C53 C52 1.1(3) . . . . ?
C47 C48 C53 C52 -178.91(17) . . . . ?
C49 C48 C53 C40 -178.21(18) . . . . ?
C47 C48 C53 C40 1.8(2) . . . . ?
N5 C40 C53 C52 178.82(18) . . . . ?
C41 C40 C53 C52 60.7(2) . . . . ?
C39 C40 C53 C52 -63.9(2) . . . . ?
N5 C40 C53 C48 -1.95(18) . . . . ?
C41 C40 C53 C48 -120.11(17) . . . . ?
C39 C40 C53 C48 115.37(17) . . . . ?
N5 N6 C54 C55 177.80(16) . . . . ?
N6 C54 C55 C60 -166.3(2) . . . . ?
N6 C54 C55 C56 13.1(3) . . . . ?
C60 C55 C56 C57 1.7(3) . . . . ?
C54 C55 C56 C57 -177.7(2) . . . . ?
C55 C56 C57 C58 -0.1(4) . . . . ?
C56 C57 C58 C59 -1.9(5) . . . . ?
C57 C58 C59 C60 2.1(5) . . . . ?
C58 C59 C60 C55 -0.5(5) . . . . ?
C56 C55 C60 C59 -1.4(4) . . . . ?
C54 C55 C60 C59 178.0(3) . . . . ?
C35 C36 N7A C63A 12.0(6) . . . . ?
C37 C36 N7A C63A -160.6(4) . . . . ?
C36 N7A C63A C64A 172.7(4) . . . . ?
C35 C36 N7B C63B 20.8(7) . . . . ?
C37 C36 N7B C63B -171.4(4) . . . . ?
C36 N7B C63B C64B 70.0(7) . . . . ?
C45 C44 N8A C65A 11.5(6) . . . . ?
C43 C44 N8A C65A -178.0(3) . . . . ?
C44 N8A C65A C66A 67.9(5) . . . . ?
C45 C44 N8B C65B -7.5(12) . . . . ?
C43 C44 N8B C65B -170.9(8) . . . . ?
C44 N8B C65B C66B -73.7(12) . . . . ?
